data_4082029
loop_
_publ_author_name
'Mukherjee, Arup'
'Sen, Tamal K.'
'Ghorai, Pradip Kr.'
'Mandal, Swadhin K.'

_publ_section_title
;
 Organozinc Catalyst on a Phenalenyl Scaffold for Intramolecular
 Hydroamination of Aminoalkenes
;
_journal_issue 23
_journal_name_full Organometallics
_journal_page_first 7213
_journal_paper_doi 10.1021/om400906u
_journal_volume 32
_journal_year 2013
_chemical_formula_moiety 'C26 H32 N2 Zn'
_chemical_formula_sum 'C26 H32 N2 Zn'
_chemical_formula_weight 437.91
_chemical_name_systematic
; 
 ? 
;
_space_group_IT_number 15
_symmetry_cell_setting monoclinic
_symmetry_space_group_name_Hall '-C 2yc'
_symmetry_space_group_name_H-M 'C 1 2/c 1'
_atom_sites_solution_hydrogens geom
_atom_sites_solution_primary direct
_atom_sites_solution_secondary difmap
_audit_creation_method SHELXL-97
_cell_angle_alpha 90.00
_cell_angle_beta 105.688(2)
_cell_angle_gamma 90.00
_cell_formula_units_Z 8
_cell_length_a 21.5916(6)
_cell_length_b 12.3044(4)
_cell_length_c 16.4599(4)
_cell_measurement_reflns_used 4201
_cell_measurement_temperature 100(2)
_cell_measurement_theta_max 27.130
_cell_measurement_theta_min 2.1605
_cell_volume 4210.0(2)
_computing_cell_refinement 'SAINT V7.68A'
_computing_data_collection 'APEX2 v2009.11'
_computing_data_reduction 'SAINT V7.68A'
_computing_molecular_graphics 'XSHELL in SHELXTL-97'
_computing_structure_refinement 'SHELXL in SHELXTL Version 2008/3'
_computing_structure_solution 'SHELXS in SHELXTL Version 2008/3'
_diffrn_ambient_temperature 100(2)
_diffrn_measured_fraction_theta_full 0.986
_diffrn_measured_fraction_theta_max 0.986
_diffrn_measurement_device_type 'Bruker Smart Apex II with D8-Goniometer'
_diffrn_measurement_method 'omega scans'
_diffrn_radiation_monochromator 'INCOATEC Quazar mirror optics'
_diffrn_radiation_source 'INCOATEC Mo Microsource'
_diffrn_radiation_type MoK\a
_diffrn_radiation_wavelength 0.71073
_diffrn_reflns_av_R_equivalents 0.0515
_diffrn_reflns_av_sigmaI/netI 0.0507
_diffrn_reflns_limit_h_max 27
_diffrn_reflns_limit_h_min -27
_diffrn_reflns_limit_k_max 15
_diffrn_reflns_limit_k_min -14
_diffrn_reflns_limit_l_max 21
_diffrn_reflns_limit_l_min -21
_diffrn_reflns_number 20770
_diffrn_reflns_theta_full 27.13
_diffrn_reflns_theta_max 27.13
_diffrn_reflns_theta_min 1.92
_exptl_absorpt_coefficient_mu 1.182
_exptl_absorpt_correction_T_max 0.9542
_exptl_absorpt_correction_T_min 0.8161
_exptl_absorpt_correction_type multi-scan
_exptl_absorpt_process_details Sadabs-2008/2
_exptl_crystal_colour red
_exptl_crystal_density_diffrn 1.382
_exptl_crystal_density_method 'not measured'
_exptl_crystal_description block
_exptl_crystal_F_000 1856
_exptl_crystal_size_max 0.10
_exptl_crystal_size_mid 0.06
_exptl_crystal_size_min 0.04
_refine_diff_density_max 0.374
_refine_diff_density_min -0.732
_refine_diff_density_rms 0.083
_refine_ls_extinction_method none
_refine_ls_goodness_of_fit_ref 1.041
_refine_ls_hydrogen_treatment constr
_refine_ls_matrix_type full
_refine_ls_number_parameters 263
_refine_ls_number_reflns 4590
_refine_ls_number_restraints 0
_refine_ls_restrained_S_all 1.041
_refine_ls_R_factor_all 0.0605
_refine_ls_R_factor_gt 0.0404
_refine_ls_shift/su_max 0.000
_refine_ls_shift/su_mean 0.000
_refine_ls_structure_factor_coef Fsqd
_refine_ls_weighting_details 'calc w=1/[\s^2^(Fo^2^)+(0.0446P)^2^+6.2931P] where P=(Fo^2^+2Fc^2^)/3'
_refine_ls_weighting_scheme calc
_refine_ls_wR_factor_gt 0.0927
_refine_ls_wR_factor_ref 0.1023
_reflns_number_gt 3539
_reflns_number_total 4590
_reflns_threshold_expression >2sigma(I)
_cod_data_source_file om400906u_si_002.cif
_cod_data_source_block complex_2
_cod_original_sg_symbol_H-M 'C 2/c'
_cod_database_code 4082029

loop_
_symmetry_equiv_pos_as_xyz
'x, y, z'
'-x, y, -z+1/2'
'x+1/2, y+1/2, z'
'-x+1/2, y+1/2, -z+1/2'
'-x, -y, -z'
'x, -y, z-1/2'
'-x+1/2, -y+1/2, -z'
'x+1/2, -y+1/2, z-1/2'

loop_
_atom_site_label
_atom_site_type_symbol
_atom_site_fract_x
_atom_site_fract_y
_atom_site_fract_z
_atom_site_U_iso_or_equiv
_atom_site_adp_type
_atom_site_occupancy
_atom_site_symmetry_multiplicity
_atom_site_calc_flag
_atom_site_refinement_flags
Zn1 Zn 0.076008(14) 0.73344(3) 0.096784(17) 0.01742(11) Uani 1 1 d .
N1 N 0.14690(10) 0.63895(18) 0.15707(12) 0.0153(5) Uani 1 1 d .
N2 N 0.08090(10) 0.68463(18) -0.01425(12) 0.0160(5) Uani 1 1 d .
C1 C 0.19374(12) 0.6037(2) 0.12364(15) 0.0151(5) Uani 1 1 d .
C2 C 0.24956(12) 0.5485(2) 0.17694(15) 0.0175(6) Uani 1 1 d .
H2 H 0.2505 0.5342 0.2340 0.021 Uiso 1 1 calc R
C3 C 0.30004(12) 0.5167(2) 0.14932(16) 0.0181(6) Uani 1 1 d .
H3 H 0.3349 0.4800 0.1870 0.022 Uiso 1 1 calc R
C4 C 0.30248(12) 0.5366(2) 0.06529(15) 0.0161(5) Uani 1 1 d .
C5 C 0.35628(12) 0.5053(2) 0.03866(16) 0.0190(6) Uani 1 1 d .
H5 H 0.3907 0.4682 0.0769 0.023 Uiso 1 1 calc R
C6 C 0.36020(12) 0.5273(2) -0.04239(16) 0.0200(6) Uani 1 1 d .
H6 H 0.3971 0.5064 -0.0597 0.024 Uiso 1 1 calc R
C7 C 0.30946(13) 0.5804(2) -0.09772(16) 0.0194(6) Uani 1 1 d .
H7 H 0.3121 0.5969 -0.1531 0.023 Uiso 1 1 calc R
C8 C 0.25416(12) 0.6102(2) -0.07382(15) 0.0154(5) Uani 1 1 d .
C9 C 0.20188(13) 0.6624(2) -0.13196(15) 0.0186(6) Uani 1 1 d .
H9 H 0.2056 0.6808 -0.1865 0.022 Uiso 1 1 calc R
C10 C 0.14711(13) 0.6863(2) -0.11141(15) 0.0173(5) Uani 1 1 d .
H10 H 0.1129 0.7189 -0.1529 0.021 Uiso 1 1 calc R
C11 C 0.13800(12) 0.6643(2) -0.02863(14) 0.0150(5) Uani 1 1 d .
C12 C 0.19275(12) 0.6210(2) 0.03569(14) 0.0141(5) Uani 1 1 d .
C13 C 0.24889(12) 0.5899(2) 0.00937(14) 0.0146(5) Uani 1 1 d .
C14 C 0.15473(12) 0.6232(2) 0.24866(14) 0.0157(5) Uani 1 1 d .
H14 H 0.1766 0.5519 0.2658 0.019 Uiso 1 1 calc R
C15 C 0.19655(13) 0.7128(2) 0.29922(15) 0.0185(6) Uani 1 1 d .
H15A H 0.2387 0.7131 0.2861 0.022 Uiso 1 1 calc R
H15B H 0.1757 0.7840 0.2820 0.022 Uiso 1 1 calc R
C16 C 0.20733(13) 0.6985(3) 0.39387(16) 0.0235(6) Uani 1 1 d .
H16A H 0.2320 0.7612 0.4238 0.028 Uiso 1 1 calc R
H16B H 0.2330 0.6319 0.4126 0.028 Uiso 1 1 calc R
C17 C 0.14332(13) 0.6899(3) 0.41677(16) 0.0250(6) Uani 1 1 d .
H17A H 0.1518 0.6719 0.4774 0.030 Uiso 1 1 calc R
H17B H 0.1211 0.7610 0.4071 0.030 Uiso 1 1 calc R
C18 C 0.10005(13) 0.6034(2) 0.36450(15) 0.0216(6) Uani 1 1 d .
H18A H 0.0579 0.6043 0.3776 0.026 Uiso 1 1 calc R
H18B H 0.1197 0.5310 0.3801 0.026 Uiso 1 1 calc R
C19 C 0.08951(12) 0.6213(2) 0.26918(15) 0.0187(6) Uani 1 1 d .
H19A H 0.0625 0.5621 0.2373 0.022 Uiso 1 1 calc R
H19B H 0.0668 0.6910 0.2521 0.022 Uiso 1 1 calc R
C20 C 0.02326(12) 0.7007(2) -0.08621(14) 0.0155(5) Uani 1 1 d .
H20 H 0.0313 0.6662 -0.1374 0.019 Uiso 1 1 calc R
C21 C 0.00777(12) 0.8208(2) -0.10507(15) 0.0175(6) Uani 1 1 d .
H21A H 0.0041 0.8575 -0.0530 0.021 Uiso 1 1 calc R
H21B H 0.0435 0.8554 -0.1226 0.021 Uiso 1 1 calc R
C22 C -0.05483(12) 0.8367(2) -0.17461(16) 0.0201(6) Uani 1 1 d .
H22A H -0.0493 0.8087 -0.2286 0.024 Uiso 1 1 calc R
H22B H -0.0647 0.9152 -0.1817 0.024 Uiso 1 1 calc R
C23 C -0.11116(13) 0.7778(2) -0.15410(17) 0.0210(6) Uani 1 1 d .
H23A H -0.1200 0.8113 -0.1037 0.025 Uiso 1 1 calc R
H23B H -0.1501 0.7858 -0.2020 0.025 Uiso 1 1 calc R
C24 C -0.09612(12) 0.6580(2) -0.13745(16) 0.0201(6) Uani 1 1 d .
H24A H -0.0913 0.6230 -0.1895 0.024 Uiso 1 1 calc R
H24B H -0.1323 0.6222 -0.1216 0.024 Uiso 1 1 calc R
C25 C -0.03409(12) 0.6429(2) -0.06634(15) 0.0205(6) Uani 1 1 d .
H25A H -0.0245 0.5644 -0.0580 0.025 Uiso 1 1 calc R
H25B H -0.0404 0.6723 -0.0132 0.025 Uiso 1 1 calc R
C26 C 0.02336(13) 0.8423(2) 0.13494(17) 0.0232(6) Uani 1 1 d .
H26A H -0.0119 0.8058 0.1512 0.035 Uiso 1 1 calc R
H26B H 0.0055 0.8936 0.0891 0.035 Uiso 1 1 calc R
H26C H 0.0501 0.8816 0.1836 0.035 Uiso 1 1 calc R

loop_
_atom_site_aniso_label
_atom_site_aniso_U_11
_atom_site_aniso_U_22
_atom_site_aniso_U_33
_atom_site_aniso_U_23
_atom_site_aniso_U_13
_atom_site_aniso_U_12
Zn1 0.01623(18) 0.02002(19) 0.01558(15) -0.00031(12) 0.00354(12) 0.00329(13)
N1 0.0165(11) 0.0168(12) 0.0124(10) -0.0001(8) 0.0034(8) 0.0008(9)
N2 0.0146(11) 0.0170(12) 0.0153(10) -0.0013(9) 0.0022(9) 0.0020(9)
C1 0.0145(13) 0.0134(14) 0.0165(12) -0.0014(10) 0.0025(10) -0.0015(11)
C2 0.0195(14) 0.0177(15) 0.0146(11) 0.0019(10) 0.0032(10) 0.0012(11)
C3 0.0152(14) 0.0157(15) 0.0222(13) 0.0019(11) 0.0028(11) 0.0015(11)
C4 0.0137(13) 0.0129(14) 0.0207(12) -0.0014(10) 0.0027(10) -0.0019(11)
C5 0.0156(14) 0.0150(15) 0.0249(13) -0.0022(11) 0.0032(11) 0.0006(11)
C6 0.0164(14) 0.0195(15) 0.0271(13) -0.0062(11) 0.0111(11) -0.0030(11)
C7 0.0223(14) 0.0196(15) 0.0179(12) -0.0036(11) 0.0083(11) -0.0058(12)
C8 0.0174(13) 0.0133(14) 0.0153(11) -0.0036(10) 0.0041(10) -0.0042(11)
C9 0.0237(15) 0.0172(15) 0.0145(11) 0.0001(10) 0.0045(11) -0.0021(12)
C10 0.0182(14) 0.0157(14) 0.0163(12) 0.0008(10) 0.0015(10) 0.0001(11)
C11 0.0169(13) 0.0124(14) 0.0148(11) -0.0015(10) 0.0030(10) -0.0008(11)
C12 0.0167(13) 0.0121(14) 0.0125(11) -0.0011(9) 0.0025(10) -0.0018(11)
C13 0.0162(13) 0.0112(14) 0.0161(12) -0.0032(9) 0.0039(10) -0.0025(10)
C14 0.0169(13) 0.0160(14) 0.0136(11) 0.0003(10) 0.0033(10) 0.0027(11)
C15 0.0180(14) 0.0214(16) 0.0155(12) -0.0008(10) 0.0034(10) -0.0015(11)
C16 0.0243(15) 0.0287(17) 0.0167(12) -0.0023(11) 0.0044(11) -0.0006(13)
C17 0.0270(16) 0.0315(18) 0.0176(13) -0.0001(12) 0.0077(12) 0.0030(13)
C18 0.0230(15) 0.0233(16) 0.0213(13) 0.0022(11) 0.0106(11) 0.0042(12)
C19 0.0195(14) 0.0187(15) 0.0190(12) -0.0015(11) 0.0070(11) -0.0002(11)
C20 0.0122(13) 0.0193(15) 0.0135(11) -0.0016(10) 0.0011(10) 0.0002(11)
C21 0.0148(13) 0.0190(15) 0.0160(12) -0.0001(10) -0.0006(10) -0.0012(11)
C22 0.0189(14) 0.0173(15) 0.0213(13) 0.0000(11) 0.0006(11) 0.0008(12)
C23 0.0139(13) 0.0237(16) 0.0237(13) -0.0035(11) 0.0024(11) 0.0012(12)
C24 0.0164(14) 0.0217(16) 0.0206(13) -0.0034(11) 0.0021(11) -0.0062(12)
C25 0.0193(14) 0.0203(16) 0.0201(12) -0.0006(11) 0.0022(11) -0.0024(12)
C26 0.0227(15) 0.0225(16) 0.0260(13) 0.0020(11) 0.0094(12) 0.0015(12)

loop_
_atom_type_symbol
_atom_type_description
_atom_type_scat_dispersion_real
_atom_type_scat_dispersion_imag
_atom_type_scat_source
C C 0.0033 0.0016 'International Tables Vol C Tables 4.2.6.8 and 6.1.1.4'
H H 0.0000 0.0000 'International Tables Vol C Tables 4.2.6.8 and 6.1.1.4'
N N 0.0061 0.0033 'International Tables Vol C Tables 4.2.6.8 and 6.1.1.4'
Zn Zn 0.2839 1.4301 'International Tables Vol C Tables 4.2.6.8 and 6.1.1.4'

loop_
_geom_angle_atom_site_label_1
_geom_angle_atom_site_label_2
_geom_angle_atom_site_label_3
_geom_angle
N2 Zn1 N1 93.37(8)
N2 Zn1 C26 133.66(10)
N1 Zn1 C26 132.89(10)
C1 N1 C14 118.7(2)
C1 N1 Zn1 123.57(16)
C14 N1 Zn1 116.74(15)
C11 N2 C20 119.86(19)
C11 N2 Zn1 120.51(16)
C20 N2 Zn1 117.44(15)
N1 C1 C2 119.7(2)
N1 C1 C12 123.2(2)
C2 C1 C12 117.1(2)
C3 C2 C1 123.1(2)
C3 C2 H2 118.4
C1 C2 H2 118.4
C2 C3 C4 121.7(2)
C2 C3 H3 119.2
C4 C3 H3 119.2
C5 C4 C3 120.6(2)
C5 C4 C13 121.3(2)
C3 C4 C13 118.0(2)
C6 C5 C4 121.2(2)
C6 C5 H5 119.4
C4 C5 H5 119.4
C7 C6 C5 118.8(2)
C7 C6 H6 120.6
C5 C6 H6 120.6
C6 C7 C8 121.4(2)
C6 C7 H7 119.3
C8 C7 H7 119.3
C7 C8 C9 120.7(2)
C7 C8 C13 121.2(2)
C9 C8 C13 118.1(2)
C10 C9 C8 121.4(2)
C10 C9 H9 119.3
C8 C9 H9 119.3
C9 C10 C11 123.0(2)
C9 C10 H10 118.5
C11 C10 H10 118.5
N2 C11 C10 119.7(2)
N2 C11 C12 122.9(2)
C10 C11 C12 117.4(2)
C13 C12 C1 118.1(2)
C13 C12 C11 117.4(2)
C1 C12 C11 124.5(2)
C8 C13 C4 116.0(2)
C8 C13 C12 122.2(2)
C4 C13 C12 121.9(2)
N1 C14 C15 110.4(2)
N1 C14 C19 111.5(2)
C15 C14 C19 109.5(2)
N1 C14 H14 108.4
C15 C14 H14 108.4
C19 C14 H14 108.4
C16 C15 C14 112.3(2)
C16 C15 H15A 109.1
C14 C15 H15A 109.1
C16 C15 H15B 109.1
C14 C15 H15B 109.1
H15A C15 H15B 107.9
C15 C16 C17 111.2(2)
C15 C16 H16A 109.4
C17 C16 H16A 109.4
C15 C16 H16B 109.4
C17 C16 H16B 109.4
H16A C16 H16B 108.0
C18 C17 C16 111.5(2)
C18 C17 H17A 109.3
C16 C17 H17A 109.3
C18 C17 H17B 109.3
C16 C17 H17B 109.3
H17A C17 H17B 108.0
C17 C18 C19 112.0(2)
C17 C18 H18A 109.2
C19 C18 H18A 109.2
C17 C18 H18B 109.2
C19 C18 H18B 109.2
H18A C18 H18B 107.9
C14 C19 C18 109.6(2)
C14 C19 H19A 109.8
C18 C19 H19A 109.8
C14 C19 H19B 109.8
C18 C19 H19B 109.8
H19A C19 H19B 108.2
N2 C20 C21 112.4(2)
N2 C20 C25 108.62(19)
C21 C20 C25 110.2(2)
N2 C20 H20 108.5
C21 C20 H20 108.5
C25 C20 H20 108.5
C22 C21 C20 112.1(2)
C22 C21 H21A 109.2
C20 C21 H21A 109.2
C22 C21 H21B 109.2
C20 C21 H21B 109.2
H21A C21 H21B 107.9
C21 C22 C23 111.7(2)
C21 C22 H22A 109.3
C23 C22 H22A 109.3
C21 C22 H22B 109.3
C23 C22 H22B 109.3
H22A C22 H22B 107.9
C24 C23 C22 110.8(2)
C24 C23 H23A 109.5
C22 C23 H23A 109.5
C24 C23 H23B 109.5
C22 C23 H23B 109.5
H23A C23 H23B 108.1
C23 C24 C25 110.8(2)
C23 C24 H24A 109.5
C25 C24 H24A 109.5
C23 C24 H24B 109.5
C25 C24 H24B 109.5
H24A C24 H24B 108.1
C24 C25 C20 111.7(2)
C24 C25 H25A 109.3
C20 C25 H25A 109.3
C24 C25 H25B 109.3
C20 C25 H25B 109.3
H25A C25 H25B 107.9
Zn1 C26 H26A 109.5
Zn1 C26 H26B 109.5
H26A C26 H26B 109.5
Zn1 C26 H26C 109.5
H26A C26 H26C 109.5
H26B C26 H26C 109.5

loop_
_geom_bond_atom_site_label_1
_geom_bond_atom_site_label_2
_geom_bond_distance
Zn1 N2 1.9536(19)
Zn1 N1 1.964(2)
Zn1 C26 1.966(3)
N1 C1 1.347(3)
N1 C14 1.484(3)
N2 C11 1.340(3)
N2 C20 1.481(3)
C1 C2 1.453(4)
C1 C12 1.458(3)
C2 C3 1.348(3)
C2 H2 0.9500
C3 C4 1.420(3)
C3 H3 0.9500
C4 C5 1.402(3)
C4 C13 1.428(4)
C5 C6 1.386(3)
C5 H5 0.9500
C6 C7 1.384(4)
C6 H6 0.9500
C7 C8 1.403(3)
C7 H7 0.9500
C8 C9 1.420(4)
C8 C13 1.427(3)
C9 C10 1.347(3)
C9 H9 0.9500
C10 C11 1.454(3)
C10 H10 0.9500
C11 C12 1.458(3)
C12 C13 1.445(3)
C14 C15 1.522(4)
C14 C19 1.534(3)
C14 H14 1.0000
C15 C16 1.522(3)
C15 H15A 0.9900
C15 H15B 0.9900
C16 C17 1.531(4)
C16 H16A 0.9900
C16 H16B 0.9900
C17 C18 1.521(4)
C17 H17A 0.9900
C17 H17B 0.9900
C18 C19 1.539(3)
C18 H18A 0.9900
C18 H18B 0.9900
C19 H19A 0.9900
C19 H19B 0.9900
C20 C21 1.529(4)
C20 C25 1.538(3)
C20 H20 1.0000
C21 C22 1.529(3)
C21 H21A 0.9900
C21 H21B 0.9900
C22 C23 1.530(4)
C22 H22A 0.9900
C22 H22B 0.9900
C23 C24 1.519(4)
C23 H23A 0.9900
C23 H23B 0.9900
C24 C25 1.533(4)
C24 H24A 0.9900
C24 H24B 0.9900
C25 H25A 0.9900
C25 H25B 0.9900
C26 H26A 0.9800
C26 H26B 0.9800
C26 H26C 0.9800

loop_
_geom_torsion_atom_site_label_1
_geom_torsion_atom_site_label_2
_geom_torsion_atom_site_label_3
_geom_torsion_atom_site_label_4
_geom_torsion
N2 Zn1 N1 C1 25.6(2)
C26 Zn1 N1 C1 -151.5(2)
N2 Zn1 N1 C14 -165.69(18)
C26 Zn1 N1 C14 17.2(2)
N1 Zn1 N2 C11 -37.8(2)
C26 Zn1 N2 C11 139.2(2)
N1 Zn1 N2 C20 159.04(18)
C26 Zn1 N2 C20 -23.9(2)
C14 N1 C1 C2 1.8(4)
Zn1 N1 C1 C2 170.31(18)
C14 N1 C1 C12 -176.1(2)
Zn1 N1 C1 C12 -7.6(3)
N1 C1 C2 C3 -176.0(3)
C12 C1 C2 C3 2.1(4)
C1 C2 C3 C4 0.9(4)
C2 C3 C4 C5 178.3(3)
C2 C3 C4 C13 -1.3(4)
C3 C4 C5 C6 -177.9(2)
C13 C4 C5 C6 1.7(4)
C4 C5 C6 C7 -0.7(4)
C5 C6 C7 C8 -1.1(4)
C6 C7 C8 C9 -178.5(2)
C6 C7 C8 C13 1.8(4)
C7 C8 C9 C10 176.4(3)
C13 C8 C9 C10 -4.0(4)
C8 C9 C10 C11 2.1(4)
C20 N2 C11 C10 16.3(4)
Zn1 N2 C11 C10 -146.4(2)
C20 N2 C11 C12 -164.0(2)
Zn1 N2 C11 C12 33.2(3)
C9 C10 C11 N2 -176.2(3)
C9 C10 C11 C12 4.1(4)
N1 C1 C12 C13 173.4(2)
C2 C1 C12 C13 -4.5(3)
N1 C1 C12 C11 -8.8(4)
C2 C1 C12 C11 173.2(2)
N2 C11 C12 C13 172.4(2)
C10 C11 C12 C13 -8.0(3)
N2 C11 C12 C1 -5.4(4)
C10 C11 C12 C1 174.3(2)
C7 C8 C13 C4 -0.8(4)
C9 C8 C13 C4 179.6(2)
C7 C8 C13 C12 179.3(2)
C9 C8 C13 C12 -0.4(4)
C5 C4 C13 C8 -0.9(4)
C3 C4 C13 C8 178.7(2)
C5 C4 C13 C12 179.0(2)
C3 C4 C13 C12 -1.4(4)
C1 C12 C13 C8 -175.8(2)
C11 C12 C13 C8 6.3(4)
C1 C12 C13 C4 4.3(4)
C11 C12 C13 C4 -173.6(2)
C1 N1 C14 C15 82.3(3)
Zn1 N1 C14 C15 -87.0(2)
C1 N1 C14 C19 -155.7(2)
Zn1 N1 C14 C19 35.0(3)
N1 C14 C15 C16 -178.6(2)
C19 C14 C15 C16 58.3(3)
C14 C15 C16 C17 -55.1(3)
C15 C16 C17 C18 52.2(3)
C16 C17 C18 C19 -54.3(3)
N1 C14 C19 C18 179.3(2)
C15 C14 C19 C18 -58.2(3)
C17 C18 C19 C14 57.3(3)
C11 N2 C20 C21 -98.3(3)
Zn1 N2 C20 C21 65.0(2)
C11 N2 C20 C25 139.4(2)
Zn1 N2 C20 C25 -57.3(2)
N2 C20 C21 C22 -175.32(19)
C25 C20 C21 C22 -54.0(3)
C20 C21 C22 C23 54.7(3)
C21 C22 C23 C24 -55.5(3)
C22 C23 C24 C25 56.4(3)
C23 C24 C25 C20 -57.0(3)
N2 C20 C25 C24 178.8(2)
C21 C20 C25 C24 55.2(3)
